data_4133556
loop_
_publ_author_name
'Ebner, Fabian'
'Greb, Lutz'

_publ_section_title
;
 Calix[4]pyrrole Hydridosilicate: The Elusive Planar Tetracoordinate
 Silicon Imparts Striking Stability to Its Anionic Silicon Hydride.
;
_journal_issue 50
_journal_name_full 'Journal of the American Chemical Society'
_journal_page_first 17409
_journal_page_last 17412
_journal_paper_doi 10.1021/jacs.8b11137
_journal_volume 140
_journal_year 2018
_chemical_formula_moiety 'C28 H33 N4 Si, C8 H12 Li N4'
_chemical_formula_sum 'C36 H45 Li N8 Si0.97'
_chemical_formula_weight 623.91
_space_group_crystal_system monoclinic
_space_group_IT_number 7
_space_group_name_Hall 'P -2yac'
_space_group_name_H-M_alt 'P 1 n 1'
_atom_sites_solution_hydrogens mixed
_atom_sites_solution_primary dual
_audit_creation_date 2018-10-02
_audit_creation_method
;
Olex2 1.2
(compiled 2018.05.29 svn.r3508 for OlexSys, GUI svn.r5506)
;
_cell_angle_alpha 90
_cell_angle_beta 90.71(3)
_cell_angle_gamma 90
_cell_formula_units_Z 4
_cell_length_a 10.729(2)
_cell_length_b 20.345(4)
_cell_length_c 16.436(3)
_cell_measurement_reflns_used 1983
_cell_measurement_temperature 120
_cell_measurement_theta_max 40
_cell_measurement_theta_min 1.5
_cell_volume 3587.4(12)
_computing_cell_refinement 'DENZO/SCALEPACK (Bruker AXS, 1997-2009)'
_computing_data_collection 'COLLECT (Bruker AXS, 1997-2009)'
_computing_data_reduction 'DENZO/SCALEPACK (Bruker AXS, 1997-2009)'
_computing_molecular_graphics 'Olex2 (Dolomanov et al., 2009)'
_computing_publication_material 'Olex2 (Dolomanov et al., 2009)'
_computing_structure_refinement 'ShelXL (Sheldrick, 2015)'
_computing_structure_solution 'ShelXT (Sheldrick, 2015)'
_diffrn_ambient_temperature 120
_diffrn_measured_fraction_theta_full 0.999
_diffrn_measured_fraction_theta_max 0.973
_diffrn_measurement_device_type 'NONIUS KAPPA CCD'
_diffrn_measurement_method O-Scan
_diffrn_radiation_type MoK\a
_diffrn_radiation_wavelength 0.71073
_diffrn_reflns_av_R_equivalents 0.0561
_diffrn_reflns_av_unetI/netI 0.0971
_diffrn_reflns_Laue_measured_fraction_full 0.999
_diffrn_reflns_Laue_measured_fraction_max 0.973
_diffrn_reflns_limit_h_max 14
_diffrn_reflns_limit_h_min -15
_diffrn_reflns_limit_k_max 28
_diffrn_reflns_limit_k_min -28
_diffrn_reflns_limit_l_max 22
_diffrn_reflns_limit_l_min -23
_diffrn_reflns_number 36562
_diffrn_reflns_point_group_measured_fraction_full 0.999
_diffrn_reflns_point_group_measured_fraction_max 0.969
_diffrn_reflns_theta_full 25.242
_diffrn_reflns_theta_max 30.027
_diffrn_reflns_theta_min 1.239
_diffrn_source 'fine-focus sealed tube'
_exptl_absorpt_coefficient_mu 0.100
_exptl_absorpt_correction_type none
_exptl_crystal_colour 'clear colourless'
_exptl_crystal_colour_lustre clear
_exptl_crystal_colour_primary colourless
_exptl_crystal_density_diffrn 1.155
_exptl_crystal_description block
_exptl_crystal_F_000 1334
_exptl_crystal_size_max 0.55
_exptl_crystal_size_mid 0.4
_exptl_crystal_size_min 0.35
_refine_diff_density_max 0.319
_refine_diff_density_min -0.220
_refine_diff_density_rms 0.046
_refine_ls_abs_structure_details
;
 Flack x determined using 4516 quotients [(I+)-(I-)]/[(I+)+(I-)]
 (Parsons, Flack and Wagner, Acta Cryst. B69 (2013) 249-259).
;
_refine_ls_abs_structure_Flack -0.04(5)
_refine_ls_extinction_method none
_refine_ls_goodness_of_fit_ref 1.006
_refine_ls_hydrogen_treatment mixed
_refine_ls_matrix_type full
_refine_ls_number_parameters 873
_refine_ls_number_reflns 20472
_refine_ls_number_restraints 2
_refine_ls_restrained_S_all 1.006
_refine_ls_R_factor_all 0.1132
_refine_ls_R_factor_gt 0.0543
_refine_ls_shift/su_max 0.000
_refine_ls_shift/su_mean 0.000
_refine_ls_structure_factor_coef Fsqd
_refine_ls_weighting_details 'w=1/[\s^2^(Fo^2^)+(0.0463P)^2^+0.1480P] where P=(Fo^2^+2Fc^2^)/3'
_refine_ls_weighting_scheme calc
_refine_ls_wR_factor_gt 0.0968
_refine_ls_wR_factor_ref 0.1157
_reflns_Friedel_coverage 0.989
_reflns_Friedel_fraction_full 0.998
_reflns_Friedel_fraction_max 0.965
_reflns_number_gt 12888
_reflns_number_total 20472
_reflns_threshold_expression 'I > 2\s(I)'
_cod_data_source_file ja8b11137_si_001.cif
_cod_data_source_block fe237_pn
_cod_database_code 4133556
_shelx_shelxl_version_number 2016/6
_shelx_space_group_comment
;
The symmetry employed for this shelxl refinement is uniquely defined
by the following loop, which should always be used as a source of
symmetry information in preference to the above space-group names.
They are only intended as comments.
;
_shelx_estimated_absorpt_t_max 0.966
_shelx_estimated_absorpt_t_min 0.947
_olex2_refinement_description
;
1. Twinned data refinement
 Scales: 0.9517(9)
 0.0483(9)
2. Fixed Uiso
 At 1.2 times of:
  All C(H) groups
 At 1.5 times of:
  All C(H,H,H) groups
3. Rigid body (RIGU) restrains
 Si
 with sigma for 1-2 distances of 0.004 and sigma for 1-3 distances of 0.004
4. Others
 Sof(Si)=1-FVAR(1)
 Sof(Si2)=FVAR(1)
5.a Aromatic/amide H refined with riding coordinates:
 C30(H30), C31(H31), C35(H35), C36(H36), C40(H40), C41(H41), C45(H45),
 C46(H46), C2(H2A), C3(H3), C7(H7), C8(H8), C12(H12), C13(H13), C17(H17),
 C18(H18)
5.b Idealised Me refined as rotating group:
 C49(H49A,H49B,H49C), C50(H50A,H50B,H50C), C51(H51A,H51B,H51C), C52(H52A,H52B,
 H52C), C53(H53A,H53B,H53C), C54(H54A,H54B,H54C), C55(H55A,H55B,H55C), C56(H56A,
 H56B,H56C), C21(H21A,H21B,H21C), C22(H22A,H22B,H22C), C23(H23A,H23B,H23C),
 C24(H24A,H24B,H24C), C25(H25A,H25B,H25C), C26(H26A,H26B,H26C), C27(H27A,H27B,
 H27C), C28(H28A,H28B,H28C), C57(H57A,H57B,H57C), C59(H59A,H59B,H59C), C61(H61A,
 H61B,H61C), C63(H63A,H63B,H63C), C65(H65A,H65B,H65C), C67(H67A,H67B,H67C),
 C69(H69A,H69B,H69C), C71(H71A,H71B,H71C)
;
_olex2_submission_special_instructions 'No special instructions were received'

loop_
_space_group_symop_operation_xyz
'x, y, z'
'x+1/2, -y, z+1/2'

loop_
_atom_site_label
_atom_site_type_symbol
_atom_site_fract_x
_atom_site_fract_y
_atom_site_fract_z
_atom_site_U_iso_or_equiv
_atom_site_adp_type
_atom_site_occupancy
_atom_site_site_symmetry_order
_atom_site_calc_flag
_atom_site_refinement_flags_posn
_atom_site_refinement_flags_adp
_atom_site_refinement_flags_occupancy
_atom_site_disorder_assembly
_atom_site_disorder_group
Si Si 0.4001(14) 0.0783(9) 0.6559(12) 0.041(6) Uani 0.081(6) 1 d . U P A 2
Si2 Si 0.36183(11) 0.09527(5) 0.70217(9) 0.0259(5) Uani 0.919(6) 1 d . . P A 1
H2 H 0.304(3) 0.1211(14) 0.7682(18) 0.021(8) Uiso 1 1 d . . . . .
N5 N 0.5261(3) 0.09112(13) 0.74083(17) 0.0296(6) Uani 1 1 d . . . . .
N6 N 0.4089(3) 0.17001(13) 0.64448(17) 0.0295(6) Uani 1 1 d . . . . .
N7 N 0.2293(3) 0.08482(13) 0.62870(18) 0.0328(7) Uani 1 1 d . . . . .
N8 N 0.3460(3) 0.00606(13) 0.72474(18) 0.0327(7) Uani 1 1 d . . . . .
C29 C 0.6030(3) 0.03756(16) 0.7571(2) 0.0311(8) Uani 1 1 d . . . . .
C30 C 0.7050(3) 0.05769(18) 0.8004(2) 0.0367(8) Uani 1 1 d . . . . .
H30 H 0.771481 0.030575 0.819170 0.044 Uiso 1 1 calc R . . . .
C31 C 0.6942(3) 0.12627(17) 0.8122(2) 0.0354(8) Uani 1 1 d . . . . .
H31 H 0.751819 0.153556 0.840769 0.043 Uiso 1 1 calc R . . . .
C32 C 0.5858(3) 0.14620(16) 0.7752(2) 0.0300(8) Uani 1 1 d . . . . .
C33 C 0.5348(3) 0.21487(16) 0.7645(2) 0.0323(8) Uani 1 1 d . . . . .
C34 C 0.4823(3) 0.22000(15) 0.6800(2) 0.0313(8) Uani 1 1 d . . . . .
C35 C 0.4975(4) 0.26945(17) 0.6247(2) 0.0390(9) Uani 1 1 d . . . . .
H35 H 0.542765 0.309028 0.633178 0.047 Uiso 1 1 calc R . . . .
C36 C 0.4334(4) 0.25103(17) 0.5524(2) 0.0411(9) Uani 1 1 d . . . . .
H36 H 0.428232 0.275778 0.503508 0.049 Uiso 1 1 calc R . . . .
C37 C 0.3801(3) 0.19057(17) 0.5662(2) 0.0338(8) Uani 1 1 d . . . . .
C38 C 0.3055(4) 0.14865(18) 0.5080(2) 0.0399(9) Uani 1 1 d . . . . .
C39 C 0.2061(3) 0.11342(18) 0.5530(2) 0.0374(9) Uani 1 1 d . . . . .
C40 C 0.0845(4) 0.1013(2) 0.5300(2) 0.0454(10) Uani 1 1 d . . . . .
H40 H 0.044264 0.115831 0.481436 0.055 Uiso 1 1 calc R . . . .
C41 C 0.0312(4) 0.0632(2) 0.5918(3) 0.0457(10) Uani 1 1 d . . . . .
H41 H -0.051847 0.047004 0.592083 0.055 Uiso 1 1 calc R . . . .
C42 C 0.1196(3) 0.05346(17) 0.6518(2) 0.0376(9) Uani 1 1 d . . . . .
C43 C 0.1086(3) 0.01423(17) 0.7293(2) 0.0392(9) Uani 1 1 d . . . . .
C44 C 0.2303(3) -0.02095(17) 0.7455(2) 0.0380(9) Uani 1 1 d . . . . .
C45 C 0.2502(4) -0.08251(18) 0.7766(3) 0.0501(11) Uani 1 1 d . . . . .
H45 H 0.187811 -0.111426 0.796196 0.060 Uiso 1 1 calc R . . . .
C46 C 0.3787(4) -0.09556(18) 0.7747(3) 0.0484(10) Uani 1 1 d . . . . .
H46 H 0.418678 -0.134757 0.792551 0.058 Uiso 1 1 calc R . . . .
C47 C 0.4359(3) -0.04167(16) 0.7425(2) 0.0360(9) Uani 1 1 d . . . . .
C48 C 0.5698(3) -0.02950(17) 0.7241(2) 0.0378(9) Uani 1 1 d . . . . .
C49 C 0.4396(4) 0.23348(18) 0.8309(2) 0.0400(9) Uani 1 1 d . . . . .
H49A H 0.407638 0.277847 0.820419 0.060 Uiso 1 1 calc GR . . . .
H49B H 0.480652 0.232276 0.884473 0.060 Uiso 1 1 calc GR . . . .
H49C H 0.370319 0.202087 0.829748 0.060 Uiso 1 1 calc GR . . . .
C50 C 0.6436(4) 0.26410(17) 0.7739(2) 0.0416(9) Uani 1 1 d . . . . .
H50A H 0.705061 0.255897 0.731492 0.062 Uiso 1 1 calc GR . . . .
H50B H 0.683048 0.258601 0.827556 0.062 Uiso 1 1 calc GR . . . .
H50C H 0.611633 0.309046 0.768592 0.062 Uiso 1 1 calc GR . . . .
C51 C 0.2455(4) 0.1930(2) 0.4419(2) 0.0509(11) Uani 1 1 d . . . . .
H51A H 0.193175 0.226268 0.467872 0.076 Uiso 1 1 calc GR . . . .
H51B H 0.194072 0.166096 0.405171 0.076 Uiso 1 1 calc GR . . . .
H51C H 0.311051 0.214754 0.410887 0.076 Uiso 1 1 calc GR . . . .
C52 C 0.3921(4) 0.09871(19) 0.4655(3) 0.0485(10) Uani 1 1 d . . . . .
H52A H 0.456996 0.122432 0.436062 0.073 Uiso 1 1 calc GR . . . .
H52B H 0.343022 0.072108 0.427035 0.073 Uiso 1 1 calc GR . . . .
H52C H 0.430879 0.069994 0.506394 0.073 Uiso 1 1 calc GR . . . .
C53 C 0.0701(4) 0.05743(19) 0.8027(2) 0.0441(10) Uani 1 1 d . . . . .
H53A H 0.058600 0.029491 0.850633 0.066 Uiso 1 1 calc GR . . . .
H53B H -0.008076 0.080220 0.789730 0.066 Uiso 1 1 calc GR . . . .
H53C H 0.135607 0.089841 0.814200 0.066 Uiso 1 1 calc GR . . . .
C54 C 0.0045(4) -0.03695(19) 0.7192(3) 0.0500(11) Uani 1 1 d . . . . .
H54A H 0.024450 -0.066496 0.674062 0.075 Uiso 1 1 calc GR . . . .
H54B H -0.074574 -0.014565 0.707468 0.075 Uiso 1 1 calc GR . . . .
H54C H -0.002777 -0.062464 0.769442 0.075 Uiso 1 1 calc GR . . . .
C55 C 0.6513(4) -0.08178(17) 0.7665(3) 0.0481(10) Uani 1 1 d . . . . .
H55A H 0.739159 -0.073553 0.754556 0.072 Uiso 1 1 calc GR . . . .
H55B H 0.627679 -0.125510 0.746630 0.072 Uiso 1 1 calc GR . . . .
H55C H 0.638881 -0.079591 0.825436 0.072 Uiso 1 1 calc GR . . . .
C56 C 0.5920(4) -0.03154(19) 0.6321(3) 0.0461(10) Uani 1 1 d . . . . .
H56A H 0.538877 0.001207 0.605017 0.069 Uiso 1 1 calc GR . . . .
H56B H 0.571530 -0.075395 0.611219 0.069 Uiso 1 1 calc GR . . . .
H56C H 0.679657 -0.021725 0.621356 0.069 Uiso 1 1 calc GR . . . .
Si1 Si 0.64645(8) 0.41396(4) 0.20573(6) 0.0223(3) Uani 0.937(4) 1 d . . . B 1
H1 H 0.697(3) 0.3842(14) 0.2727(17) 0.016(7) Uiso 1 1 d . . . . .
N1 N 0.7914(2) 0.43815(12) 0.15257(16) 0.0260(6) Uani 1 1 d . . . . .
N2 N 0.6351(2) 0.50083(12) 0.23888(16) 0.0254(6) Uani 1 1 d . . . . .
N3 N 0.4765(2) 0.40522(12) 0.22487(17) 0.0285(6) Uani 1 1 d . . . . .
N4 N 0.6313(3) 0.34223(13) 0.13627(16) 0.0299(6) Uani 1 1 d . . . . .
C1 C 0.8395(3) 0.41756(15) 0.0787(2) 0.0274(7) Uani 1 1 d . . . . .
C2 C 0.9585(3) 0.43971(17) 0.0714(2) 0.0338(8) Uani 1 1 d . . . . .
H2A H 1.012086 0.432089 0.026778 0.041 Uiso 1 1 calc R . . . .
C3 C 0.9878(3) 0.47600(17) 0.1421(2) 0.0329(8) Uani 1 1 d . . . . .
H3 H 1.064926 0.497080 0.153859 0.039 Uiso 1 1 calc R . . . .
C4 C 0.8857(3) 0.47548(15) 0.1906(2) 0.0262(7) Uani 1 1 d . . . . .
C5 C 0.8680(3) 0.50794(16) 0.2722(2) 0.0286(7) Uani 1 1 d . . . . .
C6 C 0.7371(3) 0.53411(15) 0.2752(2) 0.0262(7) Uani 1 1 d . . . . .
C7 C 0.6957(3) 0.59285(16) 0.3054(2) 0.0298(7) Uani 1 1 d . . . . .
H7 H 0.745129 0.624555 0.333382 0.036 Uiso 1 1 calc R . . . .
C8 C 0.5667(3) 0.59818(16) 0.2877(2) 0.0312(8) Uani 1 1 d . . . . .
H8 H 0.513801 0.633799 0.301633 0.037 Uiso 1 1 calc R . . . .
C9 C 0.5323(3) 0.54196(15) 0.2466(2) 0.0264(7) Uani 1 1 d . . . . .
C10 C 0.4087(3) 0.52245(15) 0.2115(2) 0.0293(7) Uani 1 1 d . . . . .
C11 C 0.3850(3) 0.45284(16) 0.2365(2) 0.0294(7) Uani 1 1 d . . . . .
C12 C 0.2802(3) 0.42387(18) 0.2666(2) 0.0377(9) Uani 1 1 d . . . . .
H12 H 0.204922 0.445477 0.280527 0.045 Uiso 1 1 calc R . . . .
C13 C 0.3048(4) 0.35568(19) 0.2732(2) 0.0397(9) Uani 1 1 d . . . . .
H13 H 0.248828 0.323267 0.292664 0.048 Uiso 1 1 calc R . . . .
C14 C 0.4233(3) 0.34468(16) 0.2467(2) 0.0321(8) Uani 1 1 d . . . . .
C15 C 0.4910(4) 0.28047(16) 0.2345(2) 0.0358(8) Uani 1 1 d . . . . .
C16 C 0.5652(4) 0.28544(16) 0.1575(2) 0.0342(8) Uani 1 1 d . . . . .
C17 C 0.5785(4) 0.23963(18) 0.0967(2) 0.0458(10) Uani 1 1 d . . . . .
H17 H 0.542395 0.196997 0.095529 0.055 Uiso 1 1 calc R . . . .
C18 C 0.6550(4) 0.26698(18) 0.0366(2) 0.0433(9) Uani 1 1 d . . . . .
H18 H 0.680627 0.246070 -0.012050 0.052 Uiso 1 1 calc R . . . .
C19 C 0.6857(3) 0.32947(17) 0.0613(2) 0.0334(8) Uani 1 1 d . . . . .
C20 C 0.7606(3) 0.38051(17) 0.0179(2) 0.0319(8) Uani 1 1 d . . . . .
C21 C 0.9000(3) 0.46196(17) 0.3437(2) 0.0345(8) Uani 1 1 d . . . . .
H21A H 0.887468 0.485262 0.395130 0.052 Uiso 1 1 calc GR . . . .
H21B H 0.987169 0.448047 0.340054 0.052 Uiso 1 1 calc GR . . . .
H21C H 0.845649 0.423264 0.341444 0.052 Uiso 1 1 calc GR . . . .
C22 C 0.9584(3) 0.56683(17) 0.2789(2) 0.0338(8) Uani 1 1 d . . . . .
H22A H 0.944304 0.596567 0.232808 0.051 Uiso 1 1 calc GR . . . .
H22B H 1.044535 0.550858 0.278333 0.051 Uiso 1 1 calc GR . . . .
H22C H 0.943637 0.590446 0.329874 0.051 Uiso 1 1 calc GR . . . .
C23 C 0.3069(3) 0.56838(18) 0.2420(3) 0.0401(9) Uani 1 1 d . . . . .
H23A H 0.226753 0.555977 0.217138 0.060 Uiso 1 1 calc GR . . . .
H23B H 0.327018 0.613755 0.227025 0.060 Uiso 1 1 calc GR . . . .
H23C H 0.301498 0.564895 0.301283 0.060 Uiso 1 1 calc GR . . . .
C24 C 0.4097(3) 0.52750(17) 0.1181(2) 0.0369(9) Uani 1 1 d . . . . .
H24A H 0.476333 0.499674 0.096698 0.055 Uiso 1 1 calc GR . . . .
H24B H 0.424319 0.573246 0.102117 0.055 Uiso 1 1 calc GR . . . .
H24C H 0.329251 0.512790 0.095890 0.055 Uiso 1 1 calc GR . . . .
C25 C 0.5740(4) 0.26188(17) 0.3085(2) 0.0401(9) Uani 1 1 d . . . . .
H25A H 0.636766 0.296185 0.317518 0.060 Uiso 1 1 calc GR . . . .
H25B H 0.615600 0.219918 0.297923 0.060 Uiso 1 1 calc GR . . . .
H25C H 0.522187 0.257762 0.356899 0.060 Uiso 1 1 calc GR . . . .
C26 C 0.3924(4) 0.22521(17) 0.2243(3) 0.0465(10) Uani 1 1 d . . . . .
H26A H 0.341416 0.222833 0.273248 0.070 Uiso 1 1 calc GR . . . .
H26B H 0.434548 0.183051 0.216039 0.070 Uiso 1 1 calc GR . . . .
H26C H 0.338786 0.234848 0.177017 0.070 Uiso 1 1 calc GR . . . .
C27 C 0.8447(4) 0.3482(2) -0.0451(2) 0.0428(9) Uani 1 1 d . . . . .
H27A H 0.901872 0.317621 -0.017694 0.064 Uiso 1 1 calc GR . . . .
H27B H 0.892705 0.382166 -0.073099 0.064 Uiso 1 1 calc GR . . . .
H27C H 0.793243 0.324208 -0.084809 0.064 Uiso 1 1 calc GR . . . .
C28 C 0.6718(3) 0.42883(19) -0.0272(2) 0.0393(9) Uani 1 1 d . . . . .
H28A H 0.622373 0.404737 -0.067918 0.059 Uiso 1 1 calc GR . . . .
H28B H 0.721000 0.462832 -0.054276 0.059 Uiso 1 1 calc GR . . . .
H28C H 0.616026 0.449446 0.012034 0.059 Uiso 1 1 calc GR . . . .
N9 N 0.9222(3) 0.28402(15) 0.3410(2) 0.0470(8) Uani 1 1 d . . . . .
N10 N 1.0582(3) 0.34794(15) 0.5009(2) 0.0440(8) Uani 1 1 d . . . . .
N11 N 0.7373(3) 0.36347(16) 0.4702(2) 0.0437(8) Uani 1 1 d . . . . .
N12 N 0.8460(3) 0.22739(18) 0.5249(2) 0.0564(10) Uani 1 1 d . . . . .
C57 C 1.2460(4) 0.40070(18) 0.5778(2) 0.0426(9) Uani 1 1 d . . . . .
H57A H 1.316092 0.369804 0.579280 0.064 Uiso 1 1 calc GR . . . .
H57B H 1.220343 0.410667 0.633421 0.064 Uiso 1 1 calc GR . . . .
H57C H 1.271627 0.441333 0.550657 0.064 Uiso 1 1 calc GR . . . .
C58 C 1.1420(4) 0.37139(17) 0.5330(2) 0.0366(8) Uani 1 1 d . . . . .
C59 C 0.9358(6) 0.2752(3) 0.1839(3) 0.0738(16) Uani 1 1 d . . . . .
H59A H 0.853568 0.263531 0.161629 0.111 Uiso 1 1 calc GR . . . .
H59B H 0.996249 0.241187 0.169274 0.111 Uiso 1 1 calc GR . . . .
H59C H 0.962060 0.317511 0.161462 0.111 Uiso 1 1 calc GR . . . .
C60 C 0.9291(4) 0.28001(18) 0.2720(3) 0.0453(10) Uani 1 1 d . . . . .
C61 C 0.7111(4) 0.1319(2) 0.5793(3) 0.0525(11) Uani 1 1 d . . . . .
H61A H 0.720852 0.093443 0.544046 0.079 Uiso 1 1 calc GR . . . .
H61B H 0.623436 0.145356 0.579421 0.079 Uiso 1 1 calc GR . . . .
H61C H 0.737804 0.120648 0.634870 0.079 Uiso 1 1 calc GR . . . .
C62 C 0.7870(4) 0.1854(2) 0.5493(3) 0.0453(10) Uani 1 1 d . . . . .
C63 C 0.5409(4) 0.4311(2) 0.4302(2) 0.0490(10) Uani 1 1 d . . . . .
H63A H 0.566920 0.469823 0.399317 0.074 Uiso 1 1 calc GR . . . .
H63B H 0.497015 0.445203 0.479183 0.074 Uiso 1 1 calc GR . . . .
H63C H 0.485070 0.404086 0.396446 0.074 Uiso 1 1 calc GR . . . .
C64 C 0.6504(4) 0.39267(19) 0.4537(2) 0.0385(9) Uani 1 1 d . . . . .
Li1 Li 0.8964(6) 0.3068(3) 0.4603(4) 0.0438(15) Uani 1 1 d . . . . .
N13 N 0.2402(3) 0.12706(16) 0.9651(2) 0.0440(8) Uani 1 1 d . . . . .
N14 N 0.1686(3) 0.27270(17) 1.0167(2) 0.0510(9) Uani 1 1 d . . . . .
N15 N -0.0613(3) 0.15178(17) 0.9935(2) 0.0466(8) Uani 1 1 d . . . . .
N16 N 0.0827(3) 0.22419(14) 0.8386(2) 0.0442(8) Uani 1 1 d . . . . .
C65 C 0.4183(4) 0.0466(2) 0.9290(3) 0.0539(11) Uani 1 1 d . . . . .
H65A H 0.384969 0.012603 0.892643 0.081 Uiso 1 1 calc GR . . . .
H65B H 0.452433 0.026071 0.978418 0.081 Uiso 1 1 calc GR . . . .
H65C H 0.484499 0.070840 0.901404 0.081 Uiso 1 1 calc GR . . . .
C66 C 0.3189(4) 0.0919(2) 0.9508(2) 0.0419(9) Uani 1 1 d . . . . .
C67 C 0.1077(5) 0.2405(2) 0.6836(2) 0.0544(12) Uani 1 1 d . . . . .
H67A H 0.078426 0.200976 0.655179 0.082 Uiso 1 1 calc GR . . . .
H67B H 0.195715 0.248001 0.671335 0.082 Uiso 1 1 calc GR . . . .
H67C H 0.058393 0.278473 0.665370 0.082 Uiso 1 1 calc GR . . . .
C68 C 0.0936(4) 0.23195(18) 0.7704(3) 0.0398(9) Uani 1 1 d . . . . .
C69 C 0.3245(5) 0.3670(2) 1.0458(3) 0.0675(14) Uani 1 1 d . . . . .
H69A H 0.311977 0.402195 1.005788 0.101 Uiso 1 1 calc GR . . . .
H69B H 0.409837 0.350224 1.042106 0.101 Uiso 1 1 calc GR . . . .
H69C H 0.310655 0.384264 1.100577 0.101 Uiso 1 1 calc GR . . . .
C70 C 0.2372(4) 0.3142(2) 1.0292(2) 0.0443(9) Uani 1 1 d . . . . .
C71 C -0.2474(4) 0.0826(2) 1.0442(3) 0.0577(12) Uani 1 1 d . . . . .
H71A H -0.241507 0.037922 1.022346 0.087 Uiso 1 1 calc GR . . . .
H71B H -0.326061 0.102623 1.026153 0.087 Uiso 1 1 calc GR . . . .
H71C H -0.244423 0.080985 1.103781 0.087 Uiso 1 1 calc GR . . . .
C72 C -0.1441(4) 0.12151(19) 1.0151(2) 0.0406(9) Uani 1 1 d . . . . .
Li2 Li 0.0984(6) 0.1947(3) 0.9568(4) 0.0404(15) Uani 1 1 d . . . . .

loop_
_atom_site_aniso_label
_atom_site_aniso_U_11
_atom_site_aniso_U_22
_atom_site_aniso_U_33
_atom_site_aniso_U_23
_atom_site_aniso_U_13
_atom_site_aniso_U_12
Si 0.034(8) 0.053(9) 0.036(11) 0.006(8) 0.010(7) 0.003(7)
Si2 0.0224(6) 0.0216(5) 0.0337(10) -0.0006(5) -0.0015(6) -0.0011(4)
N5 0.0281(15) 0.0217(14) 0.0389(17) 0.0024(12) -0.0046(13) -0.0012(12)
N6 0.0286(15) 0.0252(14) 0.0345(16) 0.0020(12) -0.0031(13) -0.0005(12)
N7 0.0262(15) 0.0297(15) 0.0422(18) -0.0073(13) -0.0061(13) 0.0008(12)
N8 0.0268(15) 0.0219(14) 0.0495(18) -0.0023(13) 0.0009(13) -0.0026(12)
C29 0.0282(18) 0.0272(17) 0.038(2) 0.0060(15) -0.0005(15) 0.0006(14)
C30 0.0307(19) 0.036(2) 0.043(2) 0.0074(17) -0.0027(17) 0.0064(16)
C31 0.0300(19) 0.036(2) 0.040(2) 0.0008(16) -0.0068(16) -0.0064(16)
C32 0.0290(18) 0.0243(16) 0.0365(19) 0.0011(14) -0.0028(15) -0.0045(14)
C33 0.0322(19) 0.0268(17) 0.038(2) -0.0003(15) -0.0028(16) -0.0038(15)
C34 0.0323(19) 0.0208(16) 0.041(2) -0.0004(15) 0.0013(16) -0.0008(14)
C35 0.047(2) 0.0260(18) 0.044(2) 0.0041(16) 0.0027(18) -0.0025(17)
C36 0.055(2) 0.033(2) 0.036(2) 0.0071(16) 0.0027(18) 0.0030(18)
C37 0.037(2) 0.0316(18) 0.0325(19) -0.0020(15) 0.0003(16) 0.0061(16)
C38 0.043(2) 0.038(2) 0.039(2) -0.0068(17) -0.0047(18) 0.0103(18)
C39 0.034(2) 0.037(2) 0.041(2) -0.0117(17) -0.0078(17) 0.0091(16)
C40 0.039(2) 0.056(3) 0.041(2) -0.0163(19) -0.0101(19) 0.0089(19)
C41 0.0261(19) 0.054(2) 0.057(3) -0.024(2) -0.0050(19) 0.0007(18)
C42 0.0297(19) 0.035(2) 0.048(2) -0.0135(17) 0.0013(17) -0.0001(16)
C43 0.0271(19) 0.0314(19) 0.059(3) -0.0132(18) 0.0056(17) -0.0055(15)
C44 0.033(2) 0.0276(18) 0.054(2) -0.0056(17) 0.0060(18) -0.0054(16)
C45 0.039(2) 0.0261(19) 0.086(3) 0.0012(19) 0.017(2) -0.0057(17)
C46 0.045(2) 0.0220(18) 0.079(3) 0.0092(18) 0.009(2) 0.0001(17)
C47 0.0306(19) 0.0230(17) 0.054(2) 0.0010(16) 0.0020(17) -0.0003(15)
C48 0.032(2) 0.0283(18) 0.053(2) -0.0004(17) -0.0002(18) 0.0008(15)
C49 0.046(2) 0.0324(19) 0.042(2) 0.0009(16) -0.0018(18) -0.0013(17)
C50 0.047(2) 0.0297(19) 0.048(2) 0.0002(16) -0.0083(19) -0.0088(17)
C51 0.067(3) 0.051(2) 0.035(2) -0.0041(18) -0.013(2) 0.010(2)
C52 0.049(3) 0.044(2) 0.053(3) -0.0117(19) 0.003(2) 0.0060(19)
C53 0.042(2) 0.036(2) 0.054(2) -0.0109(18) 0.0054(19) -0.0011(18)
C54 0.032(2) 0.044(2) 0.074(3) -0.018(2) 0.009(2) -0.0114(18)
C55 0.036(2) 0.030(2) 0.078(3) 0.0066(19) 0.001(2) 0.0076(17)
C56 0.035(2) 0.040(2) 0.064(3) -0.0081(19) 0.0068(19) -0.0054(17)
Si1 0.0219(5) 0.0197(5) 0.0254(6) -0.0018(4) 0.0007(4) -0.0013(4)
N1 0.0242(14) 0.0252(14) 0.0287(15) 0.0006(12) -0.0001(12) 0.0015(12)
N2 0.0190(13) 0.0240(14) 0.0333(15) -0.0015(11) 0.0018(11) -0.0009(11)
N3 0.0279(15) 0.0237(14) 0.0338(16) -0.0014(12) -0.0007(13) -0.0040(12)
N4 0.0324(16) 0.0257(14) 0.0316(16) -0.0039(12) -0.0013(13) -0.0032(12)
C1 0.0278(17) 0.0275(17) 0.0270(17) -0.0007(14) -0.0004(14) 0.0018(14)
C2 0.0286(18) 0.041(2) 0.0322(19) -0.0003(16) 0.0040(15) 0.0036(16)
C3 0.0223(17) 0.041(2) 0.036(2) 0.0014(16) -0.0014(15) -0.0042(15)
C4 0.0213(16) 0.0273(16) 0.0299(18) 0.0000(14) -0.0025(14) 0.0012(13)
C5 0.0268(17) 0.0299(17) 0.0291(17) 0.0014(14) -0.0035(14) -0.0049(14)
C6 0.0230(16) 0.0257(16) 0.0299(18) 0.0001(14) 0.0026(14) -0.0043(13)
C7 0.0285(17) 0.0262(17) 0.0347(19) -0.0054(14) 0.0008(15) -0.0061(14)
C8 0.0273(17) 0.0256(17) 0.041(2) -0.0040(15) 0.0062(15) 0.0009(14)
C9 0.0233(16) 0.0238(16) 0.0321(18) 0.0004(13) 0.0054(14) 0.0015(13)
C10 0.0239(17) 0.0267(17) 0.037(2) -0.0030(14) 0.0013(15) -0.0001(13)
C11 0.0203(16) 0.0313(17) 0.0368(19) -0.0018(15) -0.0021(14) -0.0024(14)
C12 0.0255(18) 0.037(2) 0.051(2) 0.0056(17) 0.0036(16) -0.0024(15)
C13 0.035(2) 0.039(2) 0.045(2) 0.0052(17) 0.0031(17) -0.0116(17)
C14 0.034(2) 0.0288(18) 0.0337(19) 0.0016(15) -0.0016(16) -0.0097(15)
C15 0.046(2) 0.0237(17) 0.038(2) -0.0003(15) 0.0020(17) -0.0066(16)
C16 0.043(2) 0.0218(17) 0.037(2) -0.0026(14) -0.0007(17) -0.0034(15)
C17 0.061(3) 0.0286(19) 0.048(2) -0.0080(17) 0.001(2) -0.0122(18)
C18 0.056(3) 0.039(2) 0.035(2) -0.0111(17) 0.0051(19) -0.0025(19)
C19 0.0347(19) 0.0317(18) 0.0338(19) -0.0026(15) -0.0025(16) 0.0032(15)
C20 0.0353(19) 0.0349(19) 0.0254(18) 0.0008(15) -0.0020(15) 0.0020(16)
C21 0.0278(18) 0.039(2) 0.036(2) 0.0018(16) -0.0038(15) -0.0016(16)
C22 0.0248(17) 0.039(2) 0.037(2) -0.0044(16) -0.0017(15) -0.0052(15)
C23 0.0252(18) 0.038(2) 0.057(3) -0.0048(18) -0.0027(17) 0.0005(16)
C24 0.0316(19) 0.0333(19) 0.046(2) 0.0037(16) -0.0038(17) 0.0001(16)
C25 0.048(2) 0.0265(18) 0.045(2) 0.0057(16) 0.0053(19) -0.0001(17)
C26 0.060(3) 0.0292(19) 0.051(2) -0.0022(17) 0.001(2) -0.0155(18)
C27 0.046(2) 0.050(2) 0.033(2) -0.0092(17) 0.0032(18) -0.0017(19)
C28 0.035(2) 0.048(2) 0.035(2) 0.0052(17) -0.0053(17) -0.0009(18)
N9 0.054(2) 0.0372(18) 0.049(2) -0.0044(16) -0.0043(18) -0.0001(16)
N10 0.0449(19) 0.0403(18) 0.047(2) -0.0067(15) 0.0001(17) 0.0010(16)
N11 0.047(2) 0.0436(19) 0.0402(19) 0.0023(15) 0.0018(16) -0.0067(17)
N12 0.049(2) 0.048(2) 0.072(3) 0.0162(19) 0.000(2) 0.0017(18)
C57 0.038(2) 0.038(2) 0.052(2) -0.0090(18) -0.0015(19) 0.0006(17)
C58 0.041(2) 0.0317(19) 0.038(2) -0.0024(16) 0.0029(18) 0.0064(17)
C59 0.098(4) 0.076(3) 0.047(3) 0.007(2) 0.004(3) 0.038(3)
C60 0.055(3) 0.032(2) 0.049(3) 0.0012(18) -0.001(2) 0.0137(18)
C61 0.040(2) 0.043(2) 0.075(3) 0.005(2) 0.014(2) 0.0019(19)
C62 0.039(2) 0.041(2) 0.056(3) 0.0068(19) 0.006(2) 0.0084(19)
C63 0.054(3) 0.054(2) 0.039(2) -0.0035(19) 0.0036(19) 0.010(2)
C64 0.046(2) 0.038(2) 0.032(2) -0.0017(16) 0.0049(18) -0.0054(19)
Li1 0.046(4) 0.045(4) 0.040(4) -0.002(3) -0.005(3) -0.008(3)
N13 0.045(2) 0.0423(19) 0.045(2) 0.0031(16) 0.0032(16) -0.0007(17)
N14 0.051(2) 0.046(2) 0.056(2) -0.0102(17) -0.0072(18) -0.0012(17)
N15 0.040(2) 0.048(2) 0.052(2) 0.0093(16) 0.0004(17) 0.0005(16)
N16 0.056(2) 0.0289(16) 0.047(2) 0.0001(15) -0.0017(17) 0.0002(15)
C65 0.055(3) 0.056(3) 0.051(3) 0.014(2) 0.009(2) 0.015(2)
C66 0.045(2) 0.045(2) 0.036(2) 0.0117(18) -0.0030(18) -0.003(2)
C67 0.073(3) 0.051(2) 0.039(2) 0.0027(19) 0.002(2) 0.019(2)
C68 0.049(2) 0.0273(19) 0.043(2) -0.0030(17) -0.0023(19) 0.0070(16)
C69 0.080(4) 0.056(3) 0.066(3) 0.002(2) -0.027(3) -0.028(3)
C70 0.045(2) 0.045(2) 0.043(2) -0.0058(18) -0.0083(19) 0.000(2)
C71 0.048(3) 0.052(3) 0.074(3) 0.017(2) 0.001(2) -0.001(2)
C72 0.039(2) 0.042(2) 0.041(2) 0.0073(18) -0.0014(18) 0.0046(19)
Li2 0.048(4) 0.034(3) 0.039(3) -0.002(3) -0.002(3) -0.006(3)

loop_
_atom_type_symbol
_atom_type_description
_atom_type_scat_dispersion_real
_atom_type_scat_dispersion_imag
_atom_type_scat_source
C C 0.0033 0.0016 'International Tables Vol C Tables 4.2.6.8 and 6.1.1.4'
H H 0.0000 0.0000 'International Tables Vol C Tables 4.2.6.8 and 6.1.1.4'
Li Li -0.0003 0.0001 'International Tables Vol C Tables 4.2.6.8 and 6.1.1.4'
N N 0.0061 0.0033 'International Tables Vol C Tables 4.2.6.8 and 6.1.1.4'
Si Si 0.0817 0.0704 'International Tables Vol C Tables 4.2.6.8 and 6.1.1.4'

loop_
_geom_angle_atom_site_label_1
_geom_angle_atom_site_label_2
_geom_angle_atom_site_label_3
_geom_angle
C29 N5 Si 115.9(6)
N5 SI2a H2 100.7(12)
C29 N5 Si2 131.0(2)
N6 SI2a H2 102.7(12)
N6 SIb N5 84.5(7)
N6 SI2a N5 87.10(13)
N6 SI2a N7 88.45(13)
N6 SIb N7 87.5(7)
N6 SIb N8 145.4(14)
C29 N5 C32 106.3(3)
C32 N5 Si 134.7(5)
C32 N5 Si2 121.6(2)
C34 N6 Si 134.8(5)
C34 N6 Si2 122.1(2)
C37 N6 Si 112.5(6)
N7 SI2a H2 101.9(12)
N7 SIb N5 145.5(14)
N7 SI2a N5 157.38(17)
N7 SIb N8 84.0(6)
N8 SI2a H2 100.0(12)
N8 SIb N5 83.9(6)
N8 SI2a N5 88.65(12)
N8 SI2a N6 157.32(17)
N8 SI2a N7 86.96(13)
C37 N6 Si2 131.3(2)
C37 N6 C34 106.5(3)
C39 N7 Si 113.7(6)
C39 N7 Si2 131.0(3)
C39 N7 C42 107.0(3)
C42 N7 Si 136.4(5)
C42 N7 Si2 121.0(3)
C44 N8 Si 135.0(5)
C44 N8 Si2 120.9(2)
C47 N8 Si 115.9(6)
C47 N8 Si2 130.9(2)
C47 N8 C44 106.7(3)
N5 C29 C48 120.2(3)
C30 C29 N5 109.6(3)
C30 C29 C48 130.1(3)
C29 C30 H30 126.2
C29 C30 C31 107.6(3)
C31 C30 H30 126.2
C30 C31 H31 126.2
C32 C31 C30 107.6(3)
C32 C31 H31 126.2
N5 C32 C33 121.9(3)
C31 C32 N5 108.9(3)
C31 C32 C33 129.1(3)
C32 C33 C49 112.7(3)
C32 C33 C50 108.4(3)
C34 C33 C32 107.7(3)
C34 C33 C49 113.1(3)
C34 C33 C50 108.8(3)
C50 C33 C49 106.0(3)
N6 C34 C33 122.4(3)
C35 C34 N6 109.0(3)
C35 C34 C33 128.5(3)
C34 C35 H35 126.2
C34 C35 C36 107.6(3)
C36 C35 H35 126.2
C35 C36 H36 126.4
C37 C36 C35 107.3(3)
C37 C36 H36 126.4
N6 C37 C38 122.1(3)
C36 C37 N6 109.5(3)
C36 C37 C38 128.4(3)
C37 C38 C51 109.2(3)
C37 C38 C52 110.0(3)
C39 C38 C37 109.6(3)
C39 C38 C51 109.6(3)
C39 C38 C52 110.2(3)
C51 C38 C52 108.2(3)
N7 C39 C38 121.6(3)
C40 C39 N7 109.2(4)
C40 C39 C38 129.2(4)
C39 C40 H40 126.5
C39 C40 C41 107.1(4)
C41 C40 H40 126.5
C40 C41 H41 125.8
C42 C41 C40 108.3(3)
C42 C41 H41 125.8
N7 C42 C43 123.1(3)
C41 C42 N7 108.4(4)
C41 C42 C43 128.4(4)
C42 C43 C53 112.4(3)
C42 C43 C54 109.3(3)
C44 C43 C42 108.8(3)
C44 C43 C53 111.7(3)
C44 C43 C54 108.9(3)
C54 C43 C53 105.6(3)
N8 C44 C43 122.5(3)
C45 C44 N8 108.4(3)
C45 C44 C43 129.0(3)
C44 C45 H45 125.9
C44 C45 C46 108.2(3)
C46 C45 H45 125.9
C45 C46 H46 126.2
C47 C46 C45 107.6(3)
C47 C46 H46 126.2
N8 C47 C48 120.4(3)
C46 C47 N8 109.1(3)
C46 C47 C48 130.5(3)
C29 C48 C55 109.4(3)
C29 C48 C56 109.9(3)
C47 C48 C29 107.5(3)
C47 C48 C55 109.6(3)
C47 C48 C56 110.9(3)
C56 C48 C55 109.5(3)
C33 C49 H49A 109.5
C33 C49 H49B 109.5
C33 C49 H49C 109.5
H49A C49 H49B 109.5
H49A C49 H49C 109.5
H49B C49 H49C 109.5
C33 C50 H50A 109.5
C33 C50 H50B 109.5
C33 C50 H50C 109.5
H50A C50 H50B 109.5
H50A C50 H50C 109.5
H50B C50 H50C 109.5
C38 C51 H51A 109.5
C38 C51 H51B 109.5
C38 C51 H51C 109.5
H51A C51 H51B 109.5
H51A C51 H51C 109.5
H51B C51 H51C 109.5
C38 C52 H52A 109.5
C38 C52 H52B 109.5
C38 C52 H52C 109.5
H52A C52 H52B 109.5
H52A C52 H52C 109.5
H52B C52 H52C 109.5
C43 C53 H53A 109.5
C43 C53 H53B 109.5
C43 C53 H53C 109.5
H53A C53 H53B 109.5
H53A C53 H53C 109.5
H53B C53 H53C 109.5
C43 C54 H54A 109.5
C43 C54 H54B 109.5
C43 C54 H54C 109.5
H54A C54 H54B 109.5
H54A C54 H54C 109.5
H54B C54 H54C 109.5
C48 C55 H55A 109.5
C48 C55 H55B 109.5
C48 C55 H55C 109.5
H55A C55 H55B 109.5
H55A C55 H55C 109.5
H55B C55 H55C 109.5
C48 C56 H56A 109.5
C48 C56 H56B 109.5
C48 C56 H56C 109.5
H56A C56 H56B 109.5
H56A C56 H56C 109.5
H56B C56 H56C 109.5
N1 SI1a H1 99.9(12)
C1 N1 Si1 130.7(2)
C1 N1 C4 106.2(3)
C4 N1 Si1 122.4(2)
C6 N2 Si1 121.9(2)
C9 N2 Si1 130.9(2)
C9 N2 C6 106.5(2)
C11 N3 Si1 130.5(2)
C11 N3 C14 106.5(3)
C14 N3 Si1 121.9(2)
C16 N4 Si1 122.3(2)
C19 N4 Si1 130.9(2)
C19 N4 C16 106.6(3)
N1 C1 C20 121.3(3)
C2 C1 N1 109.6(3)
C2 C1 C20 128.9(3)
C1 C2 H2A 126.3
C1 C2 C3 107.5(3)
C3 C2 H2A 126.3
N1 SI1a N3 158.56(13)
N2 SI1a H1 102.3(12)
N2 SI1a N1 86.79(12)
N2 SI1a N3 88.48(12)
N2 SI1a N4 157.44(13)
N3 SI1a H1 101.6(12)
N4 SI1a H1 100.3(12)
N4 SI1a N1 89.24(12)
N4 SI1a N3 87.15(13)
C2 C3 H3 126.1
C4 C3 C2 107.8(3)
C4 C3 H3 126.1
N1 C4 C5 122.3(3)
C3 C4 N1 108.9(3)
C3 C4 C5 128.9(3)
C4 C5 C21 112.6(3)
C4 C5 C22 108.5(3)
C6 C5 C4 108.2(3)
C6 C5 C21 113.0(3)
C6 C5 C22 108.0(3)
C21 C5 C22 106.5(3)
N2 C6 C5 122.4(3)
C7 C6 N2 108.5(3)
C7 C6 C5 128.9(3)
C6 C7 H7 125.9
C6 C7 C8 108.3(3)
C8 C7 H7 125.9
C7 C8 H8 126.5
C9 C8 C7 107.0(3)
C9 C8 H8 126.5
N2 C9 C10 120.4(3)
C8 C9 N2 109.7(3)
C8 C9 C10 129.9(3)
C9 C10 C11 107.4(3)
C9 C10 C23 110.2(3)
C9 C10 C24 110.5(3)
C11 C10 C23 111.3(3)
C11 C10 C24 109.9(3)
C23 C10 C24 107.5(3)
N3 C11 C10 119.8(3)
C12 C11 N3 109.5(3)
C12 C11 C10 130.6(3)
C11 C12 H12 126.4
C11 C12 C13 107.3(3)
C13 C12 H12 126.4
C12 C13 H13 126.0
C14 C13 C12 108.0(3)
C14 C13 H13 126.0
N3 C14 C15 121.7(3)
C13 C14 N3 108.7(3)
C13 C14 C15 129.4(3)
C14 C15 C25 112.4(3)
C14 C15 C26 108.2(3)
C16 C15 C14 108.3(3)
C16 C15 C25 111.9(3)
C16 C15 C26 108.9(3)
C25 C15 C26 107.1(3)
N4 C16 C15 122.6(3)
C17 C16 N4 108.7(3)
C17 C16 C15 128.7(3)
C16 C17 H17 126.0
C16 C17 C18 108.0(3)
C18 C17 H17 126.0
C17 C18 H18 126.3
C19 C18 C17 107.4(3)
C19 C18 H18 126.3
N4 C19 C20 121.6(3)
C18 C19 N4 109.4(3)
C18 C19 C20 129.0(3)
C1 C20 C27 109.5(3)
C1 C20 C28 109.7(3)
C19 C20 C1 109.4(3)
C19 C20 C27 110.4(3)
C19 C20 C28 109.7(3)
C27 C20 C28 108.2(3)
C5 C21 H21A 109.5
C5 C21 H21B 109.5
C5 C21 H21C 109.5
H21A C21 H21B 109.5
H21A C21 H21C 109.5
H21B C21 H21C 109.5
C5 C22 H22A 109.5
C5 C22 H22B 109.5
C5 C22 H22C 109.5
H22A C22 H22B 109.5
H22A C22 H22C 109.5
H22B C22 H22C 109.5
C10 C23 H23A 109.5
C10 C23 H23B 109.5
C10 C23 H23C 109.5
H23A C23 H23B 109.5
H23A C23 H23C 109.5
H23B C23 H23C 109.5
C10 C24 H24A 109.5
C10 C24 H24B 109.5
C10 C24 H24C 109.5
H24A C24 H24B 109.5
H24A C24 H24C 109.5
H24B C24 H24C 109.5
C15 C25 H25A 109.5
C15 C25 H25B 109.5
C15 C25 H25C 109.5
H25A C25 H25B 109.5
H25A C25 H25C 109.5
H25B C25 H25C 109.5
C15 C26 H26A 109.5
C15 C26 H26B 109.5
C15 C26 H26C 109.5
H26A C26 H26B 109.5
H26A C26 H26C 109.5
H26B C26 H26C 109.5
C20 C27 H27A 109.5
C20 C27 H27B 109.5
C20 C27 H27C 109.5
H27A C27 H27B 109.5
H27A C27 H27C 109.5
H27B C27 H27C 109.5
C20 C28 H28A 109.5
C20 C28 H28B 109.5
C20 C28 H28C 109.5
H28A C28 H28B 109.5
H28A C28 H28C 109.5
H28B C28 H28C 109.5
C60 N9 Li1 170.0(4)
C58 N10 Li1 171.4(4)
C64 N11 Li1 161.6(4)
C62 N12 Li1 160.5(4)
H57A C57 H57B 109.5
H57A C57 H57C 109.5
H57B C57 H57C 109.5
C58 C57 H57A 109.5
C58 C57 H57B 109.5
C58 C57 H57C 109.5
N10 C58 C57 177.2(4)
H59A C59 H59B 109.5
H59A C59 H59C 109.5
H59B C59 H59C 109.5
C60 C59 H59A 109.5
C60 C59 H59B 109.5
C60 C59 H59C 109.5
N9 C60 C59 179.1(5)
H61A C61 H61B 109.5
H61A C61 H61C 109.5
H61B C61 H61C 109.5
C62 C61 H61A 109.5
C62 C61 H61B 109.5
C62 C61 H61C 109.5
N12 C62 C61 179.2(5)
H63A C63 H63B 109.5
H63A C63 H63C 109.5
H63B C63 H63C 109.5
C64 C63 H63A 109.5
C64 C63 H63B 109.5
C64 C63 H63C 109.5
N11 C64 C63 178.2(4)
N9 Li1 N11 108.9(3)
N10 Li1 N9 106.5(3)
N10 Li1 N11 116.6(3)
N12 Li1 N9 111.4(3)
N12 Li1 N10 113.1(3)
N12 Li1 N11 100.3(3)
C66 N13 Li2 164.1(4)
C70 N14 Li2 156.0(4)
C72 N15 Li2 172.7(4)
C68 N16 Li2 166.0(4)
H65A C65 H65B 109.5
H65A C65 H65C 109.5
H65B C65 H65C 109.5
C66 C65 H65A 109.5
C66 C65 H65B 109.5
C66 C65 H65C 109.5
N13 C66 C65 177.7(4)
H67A C67 H67B 109.5
H67A C67 H67C 109.5
H67B C67 H67C 109.5
C68 C67 H67A 109.5
C68 C67 H67B 109.5
C68 C67 H67C 109.5
N16 C68 C67 179.0(4)
H69A C69 H69B 109.5
H69A C69 H69C 109.5
H69B C69 H69C 109.5
C70 C69 H69A 109.5
C70 C69 H69B 109.5
C70 C69 H69C 109.5
N14 C70 C69 179.7(5)
H71A C71 H71B 109.5
H71A C71 H71C 109.5
H71B C71 H71C 109.5
C72 C71 H71A 109.5
C72 C71 H71B 109.5
C72 C71 H71C 109.5
N15 C72 C71 178.6(4)
N14 Li2 N13 102.9(3)
N14 Li2 N15 120.6(4)
N14 Li2 N16 105.1(3)
N15 Li2 N13 108.6(3)
N15 Li2 N16 110.6(3)
N16 Li2 N13 108.2(3)

loop_
_geom_bond_atom_site_label_1
_geom_bond_atom_site_label_2
_geom_bond_distance
SI2a H2 1.36(3)
SI2a N5 1.868(3)
SIb N5 1.949(16)
SI2a N6 1.865(3)
SIb N6 1.877(17)
SIb N7 1.885(15)
SI2a N7 1.866(3)
SI2a N8 1.861(3)
SIb N8 1.949(15)
SI1a H1 1.36(3)
SI1a N1 1.860(3)
SI1a N2 1.854(3)
SI1a N3 1.863(3)
SI1a N4 1.859(3)
N5 C29 1.391(4)
N5 C32 1.406(4)
N6 C34 1.409(4)
N6 C37 1.384(4)
N7 C39 1.393(5)
N7 C42 1.395(5)
N8 C44 1.403(4)
N8 C47 1.397(4)
C29 C30 1.362(5)
C29 C48 1.509(5)
C30 H30 0.9500
C30 C31 1.414(5)
C31 H31 0.9500
C31 C32 1.368(5)
C32 C33 1.510(5)
C33 C34 1.496(5)
C33 C49 1.551(5)
C33 C50 1.544(5)
C34 C35 1.367(5)
C35 H35 0.9500
C35 C36 1.415(5)
C36 H36 0.9500
C36 C37 1.377(5)
C37 C38 1.505(5)
C38 C39 1.489(6)
C38 C51 1.546(5)
C38 C52 1.549(5)
C39 C40 1.377(5)
C40 H40 0.9500
C40 C41 1.405(6)
C41 H41 0.9500
C41 C42 1.374(5)
C42 C43 1.510(6)
C43 C44 1.509(5)
C43 C53 1.553(5)
C43 C54 1.534(5)
C44 C45 1.369(5)
C45 H45 0.9500
C45 C46 1.406(6)
C46 H46 0.9500
C46 C47 1.366(5)
C47 C48 1.493(5)
C48 C55 1.538(5)
C48 C56 1.533(6)
C49 H49A 0.9800
C49 H49B 0.9800
C49 H49C 0.9800
C50 H50A 0.9800
C50 H50B 0.9800
C50 H50C 0.9800
C51 H51A 0.9800
C51 H51B 0.9800
C51 H51C 0.9800
C52 H52A 0.9800
C52 H52B 0.9800
C52 H52C 0.9800
C53 H53A 0.9800
C53 H53B 0.9800
C53 H53C 0.9800
C54 H54A 0.9800
C54 H54B 0.9800
C54 H54C 0.9800
C55 H55A 0.9800
C55 H55B 0.9800
C55 H55C 0.9800
C56 H56A 0.9800
C56 H56B 0.9800
C56 H56C 0.9800
N1 C1 1.390(4)
N1 C4 1.406(4)
N2 C6 1.413(4)
N2 C9 1.392(4)
N3 C11 1.394(4)
N3 C14 1.406(4)
N4 C16 1.402(4)
N4 C19 1.395(4)
C1 C2 1.361(5)
C1 C20 1.504(5)
C2 H2A 0.9500
C2 C3 1.409(5)
C3 H3 0.9500
C3 C4 1.362(5)
C4 C5 1.509(5)
C5 C6 1.503(5)
C5 C21 1.537(5)
C5 C22 1.544(5)
C6 C7 1.370(4)
C7 H7 0.9500
C7 C8 1.415(5)
C8 H8 0.9500
C8 C9 1.376(5)
C9 C10 1.494(4)
C10 C11 1.497(5)
C10 C23 1.527(5)
C10 C24 1.539(5)
C11 C12 1.368(5)
C12 H12 0.9500
C12 C13 1.416(5)
C13 H13 0.9500
C13 C14 1.367(5)
C14 C15 1.510(5)
C15 C16 1.506(5)
C15 C25 1.545(5)
C15 C26 1.552(5)
C16 C17 1.375(5)
C17 H17 0.9500
C17 C18 1.407(6)
C18 H18 0.9500
C18 C19 1.373(5)
C19 C20 1.499(5)
C20 C27 1.529(5)
C20 C28 1.551(5)
C21 H21A 0.9800
C21 H21B 0.9800
C21 H21C 0.9800
C22 H22A 0.9800
C22 H22B 0.9800
C22 H22C 0.9800
C23 H23A 0.9800
C23 H23B 0.9800
C23 H23C 0.9800
C24 H24A 0.9800
C24 H24B 0.9800
C24 H24C 0.9800
C25 H25A 0.9800
C25 H25B 0.9800
C25 H25C 0.9800
C26 H26A 0.9800
C26 H26B 0.9800
C26 H26C 0.9800
C27 H27A 0.9800
C27 H27B 0.9800
C27 H27C 0.9800
C28 H28A 0.9800
C28 H28B 0.9800
C28 H28C 0.9800
N9 C60 1.139(5)
N9 Li1 2.038(8)
N10 C58 1.141(5)
N10 Li1 2.032(7)
N11 C64 1.135(5)
N11 Li1 2.068(8)
N12 C62 1.140(5)
N12 Li1 2.011(8)
C57 H57A 0.9800
C57 H57B 0.9800
C57 H57C 0.9800
C57 C58 1.457(5)
C59 H59A 0.9800
C59 H59B 0.9800
C59 H59C 0.9800
C59 C60 1.454(6)
C61 H61A 0.9800
C61 H61B 0.9800
C61 H61C 0.9800
C61 C62 1.450(6)
C63 H63A 0.9800
C63 H63B 0.9800
C63 H63C 0.9800
C63 C64 1.460(6)
N13 C66 1.133(5)
N13 Li2 2.055(7)
N14 C70 1.138(5)
N14 Li2 2.008(7)
N15 C72 1.141(5)
N15 Li2 2.022(7)
N16 C68 1.140(5)
N16 Li2 2.038(7)
C65 H65A 0.9800
C65 H65B 0.9800
C65 H65C 0.9800
C65 C66 1.457(6)
C67 H67A 0.9800
C67 H67B 0.9800
C67 H67C 0.9800
C67 C68 1.447(6)
C69 H69A 0.9800
C69 H69B 0.9800
C69 H69C 0.9800
C69 C70 1.448(6)
C71 H71A 0.9800
C71 H71B 0.9800
C71 H71C 0.9800
C71 C72 1.448(6)

loop_
_twin_individual_id
_twin_individual_mass_fraction_refined
1 0.9517(9)
2 0.0483(9)
